data_7021874
loop_
_publ_author_name
'G\"uden-Silber, Tuba'
'Klein, Kathrin'
'Seitz, Michael'

_publ_section_title
;
 4,4'-Bis(trifluoromethyl)-2,2'-bipyridine - a multipurpose ligand
 scaffold for lanthanoid-based luminescence/(19)F NMR probes.
;
_journal_issue 38
_journal_name_full 'Dalton transactions (Cambridge, England : 2003)'
_journal_page_first 13882
_journal_page_last 13888
_journal_paper_doi 10.1039/c3dt50842k
_journal_volume 42
_journal_year 2013
_chemical_formula_sum 'C34 H24 F12 N5 O8 Tb'
_chemical_formula_weight 1017.29
_chemical_name_systematic
;
?
;
_space_group_IT_number 2
_symmetry_cell_setting triclinic
_symmetry_space_group_name_Hall '-P 1'
_symmetry_space_group_name_H-M 'P -1'
_atom_sites_solution_hydrogens geom
_atom_sites_solution_primary direct
_atom_sites_solution_secondary difmap
_audit_creation_method SHELXL-97
_cell_angle_alpha 78.15(3)
_cell_angle_beta 85.49(3)
_cell_angle_gamma 84.13(3)
_cell_formula_units_Z 2
_cell_length_a 10.181(12)
_cell_length_b 11.591(12)
_cell_length_c 16.455(18)
_cell_measurement_temperature 173(2)
_cell_volume 1887(4)
_computing_structure_refinement 'SHELXL-97 (Sheldrick, 2008)'
_computing_structure_solution 'SIR92 (Altomare, 1993)'
_diffrn_ambient_temperature 173(2)
_diffrn_measured_fraction_theta_full 0.982
_diffrn_measured_fraction_theta_max 0.982
_diffrn_measurement_device_type 'XtaLAB mini'
_diffrn_measurement_method /w-scans
_diffrn_radiation_monochromator graphite
_diffrn_radiation_source 'fine-focus sealed tube'
_diffrn_radiation_type MoK\a
_diffrn_radiation_wavelength 0.71075
_diffrn_reflns_av_R_equivalents 0.0542
_diffrn_reflns_av_sigmaI/netI 0.0662
_diffrn_reflns_limit_h_max 13
_diffrn_reflns_limit_h_min -13
_diffrn_reflns_limit_k_max 15
_diffrn_reflns_limit_k_min -14
_diffrn_reflns_limit_l_max 21
_diffrn_reflns_limit_l_min -21
_diffrn_reflns_number 19245
_diffrn_reflns_theta_full 27.48
_diffrn_reflns_theta_max 27.48
_diffrn_reflns_theta_min 2.01
_exptl_absorpt_coefficient_mu 1.991
_exptl_absorpt_correction_T_max 0.80
_exptl_absorpt_correction_T_min 0.64
_exptl_absorpt_correction_type multi-scan
_exptl_crystal_colour colorless
_exptl_crystal_density_diffrn 1.790
_exptl_crystal_density_method 'not measured'
_exptl_crystal_description plate
_exptl_crystal_F_000 1000
_exptl_crystal_size_max 0.31
_exptl_crystal_size_mid 0.16
_exptl_crystal_size_min 0.15
_refine_diff_density_max 3.367
_refine_diff_density_min -1.847
_refine_diff_density_rms 0.237
_refine_ls_extinction_method none
_refine_ls_goodness_of_fit_ref 1.088
_refine_ls_hydrogen_treatment constr
_refine_ls_matrix_type full
_refine_ls_number_parameters 541
_refine_ls_number_reflns 8479
_refine_ls_number_restraints 0
_refine_ls_restrained_S_all 1.088
_refine_ls_R_factor_all 0.0861
_refine_ls_R_factor_gt 0.0718
_refine_ls_shift/su_max 0.001
_refine_ls_shift/su_mean 0.000
_refine_ls_structure_factor_coef Fsqd
_refine_ls_weighting_details 'calc w=1/[\s^2^(Fo^2^)+(0.1054P)^2^+6.7265P] where P=(Fo^2^+2Fc^2^)/3'
_refine_ls_weighting_scheme calc
_refine_ls_wR_factor_gt 0.1886
_refine_ls_wR_factor_ref 0.2072
_reflns_number_gt 7024
_reflns_number_total 8479
_reflns_threshold_expression >2\s(I)
_cod_data_source_file c3dt50842k.txt
_cod_data_source_block ttt
_cod_original_sg_symbol_H-M P-1
_cod_database_code 7021874

loop_
_symmetry_equiv_pos_as_xyz
'x, y, z'
'-x, -y, -z'

loop_
_atom_site_label
_atom_site_type_symbol
_atom_site_fract_x
_atom_site_fract_y
_atom_site_fract_z
_atom_site_U_iso_or_equiv
_atom_site_adp_type
_atom_site_occupancy
_atom_site_symmetry_multiplicity
_atom_site_calc_flag
_atom_site_refinement_flags
Tb1 Tb 0.49245(4) 0.61550(3) 0.231646(19) 0.04414(15) Uani 1 1 d .
N102 N 0.4854(6) 0.7029(6) 0.0795(4) 0.0389(12) Uani 1 1 d .
N101 N 0.3362(6) 0.5351(6) 0.1517(4) 0.0409(13) Uani 1 1 d .
O204 O 0.3240(6) 0.7656(5) 0.2412(3) 0.0524(14) Uani 1 1 d .
N201 N 0.6646(7) 0.5223(6) 0.3331(4) 0.0488(15) Uani 1 1 d .
N202 N 0.4860(6) 0.6909(6) 0.3642(4) 0.0448(14) Uani 1 1 d .
F101 F -0.0140(5) 0.3673(6) 0.0339(5) 0.090(2) Uani 1 1 d .
C208 C 0.5693(8) 0.6447(8) 0.4261(4) 0.0469(18) Uani 1 1 d .
C110 C 0.4857(7) 0.8119(7) -0.0869(4) 0.0438(16) Uani 1 1 d .
F203 F 1.0479(6) 0.3640(8) 0.4995(5) 0.108(3) Uani 1 1 d .
C109 C 0.4128(7) 0.7151(7) -0.0569(4) 0.0415(15) Uani 1 1 d .
H109 H 0.3645 0.6856 -0.0926 0.050 Uiso 1 1 calc R
O104 O 0.6314(6) 0.7658(5) 0.1867(3) 0.0500(13) Uani 1 1 d .
C207 C 0.6660(8) 0.5460(8) 0.4099(5) 0.0464(17) Uani 1 1 d .
O201 O 0.6411(7) 0.4762(6) 0.1836(3) 0.0567(15) Uani 1 1 d .
O203 O 0.2197(6) 0.9049(6) 0.3035(4) 0.0594(15) Uani 1 1 d .
F206 F 0.3891(13) 0.9413(9) 0.5743(5) 0.142(4) Uani 1 1 d .
C107 C 0.3350(7) 0.5619(7) 0.0680(4) 0.0394(15) Uani 1 1 d .
F102 F 0.1358(7) 0.2248(5) 0.0554(5) 0.092(2) Uani 1 1 d .
F103 F 0.1494(7) 0.3536(7) -0.0540(4) 0.089(2) Uani 1 1 d .
F204 F 0.5771(11) 0.8733(8) 0.5952(5) 0.128(4) Uani 1 1 d .
C214 C 0.3059(8) 0.8232(7) 0.2988(5) 0.0464(17) Uani 1 1 d .
F202 F 0.8887(7) 0.3197(10) 0.5818(4) 0.127(4) Uani 1 1 d .
C202 C 0.7506(8) 0.4379(8) 0.3098(5) 0.0504(18) Uani 1 1 d .
O102 O 0.1947(10) 0.3624(7) 0.3333(5) 0.091(3) Uani 1 1 d .
O103 O 0.7016(7) 0.9195(6) 0.0903(4) 0.0607(16) Uani 1 1 d .
C108 C 0.4132(7) 0.6638(7) 0.0264(4) 0.0386(14) Uani 1 1 d .
O202 O 0.8218(9) 0.3477(8) 0.1944(5) 0.085(2) Uani 1 1 d .
C201 C 0.7399(10) 0.4168(9) 0.2214(5) 0.060(2) Uani 1 1 d .
C106 C 0.2659(7) 0.4995(7) 0.0243(5) 0.0409(15) Uani 1 1 d .
H106 H 0.2689 0.5163 -0.0335 0.049 Uiso 1 1 calc R
C212 C 0.3875(9) 0.8352(8) 0.4397(5) 0.053(2) Uani 1 1 d .
H212 H 0.3261 0.8993 0.4437 0.063 Uiso 1 1 calc R
C210 C 0.4743(10) 0.7884(8) 0.5030(5) 0.059(2) Uani 1 1 d .
C105 C 0.1146(8) 0.3410(8) 0.0254(6) 0.0512(19) Uani 1 1 d .
C213 C 0.3969(8) 0.7822(7) 0.3710(5) 0.0461(17) Uani 1 1 d .
C102 C 0.2611(8) 0.4509(7) 0.1949(5) 0.0463(17) Uani 1 1 d .
C104 C 0.1929(8) 0.4124(7) 0.0695(5) 0.0458(17) Uani 1 1 d .
O101 O 0.3565(7) 0.4849(6) 0.3150(3) 0.0603(16) Uani 1 1 d .
F201 F 0.9475(13) 0.2103(8) 0.4993(7) 0.160(5) Uani 1 1 d .
C113 C 0.5557(7) 0.7967(7) 0.0510(4) 0.0407(15) Uani 1 1 d .
C205 C 0.9342(11) 0.3178(11) 0.5039(6) 0.074(3) Uani 1 1 d .
C203 C 0.8425(9) 0.3707(8) 0.3639(6) 0.057(2) Uani 1 1 d .
H203 H 0.9031 0.3136 0.3467 0.068 Uiso 1 1 calc R
C204 C 0.8399(9) 0.3923(9) 0.4430(5) 0.057(2) Uani 1 1 d .
C114 C 0.6360(8) 0.8313(8) 0.1140(5) 0.0473(17) Uani 1 1 d .
F205 F 0.4228(13) 0.7662(8) 0.6457(4) 0.158(5) Uani 1 1 d .
C206 C 0.7511(9) 0.4804(8) 0.4674(5) 0.055(2) Uani 1 1 d .
H206 H 0.7490 0.4949 0.5210 0.066 Uiso 1 1 calc R
C209 C 0.5633(10) 0.6935(9) 0.4969(5) 0.056(2) Uani 1 1 d .
H209 H 0.6192 0.6620 0.5395 0.068 Uiso 1 1 calc R
C112 C 0.5574(8) 0.8538(7) -0.0325(5) 0.0451(16) Uani 1 1 d .
H112 H 0.6058 0.9190 -0.0513 0.054 Uiso 1 1 calc R
C101 C 0.2678(11) 0.4286(8) 0.2896(5) 0.059(2) Uani 1 1 d .
C211 C 0.4655(14) 0.8401(10) 0.5796(6) 0.077(3) Uani 1 1 d .
F104 F 0.3764(6) 0.8778(5) -0.2102(3) 0.0707(15) Uani 1 1 d .
F106 F 0.5349(8) 0.9756(6) -0.1926(4) 0.086(2) Uani 1 1 d .
F105 F 0.5766(9) 0.8007(7) -0.2186(4) 0.118(3) Uani 1 1 d .
C111 C 0.4954(9) 0.8664(8) -0.1780(5) 0.0528(19) Uani 1 1 d .
C103 C 0.1868(8) 0.3879(7) 0.1564(5) 0.0494(18) Uani 1 1 d .
H103 H 0.1345 0.3310 0.1870 0.059 Uiso 1 1 calc R
N1T N 0.0040(11) 0.8840(9) 0.2087(7) 0.086(3) Uani 1 1 d .
HN1T H 0.0795 0.8822 0.2352 0.103 Uiso 1 1 calc R
C3T C -0.062(2) 1.0041(16) 0.1990(15) 0.158(10) Uani 1 1 d .
H3TB H -0.1469 1.0065 0.1751 0.189 Uiso 1 1 calc R
H3TA H -0.0087 1.0588 0.1613 0.189 Uiso 1 1 calc R
C6T C -0.008(2) 0.6677(15) 0.2488(16) 0.160(10) Uani 1 1 d .
H6TA H -0.0661 0.6127 0.2807 0.240 Uiso 1 1 calc R
H6TB H 0.0772 0.6539 0.2719 0.240 Uiso 1 1 calc R
H6TC H 0.0010 0.6571 0.1922 0.240 Uiso 1 1 calc R
C1T C 0.042(2) 0.860(3) 0.1221(11) 0.194(13) Uani 1 1 d .
H1TA H 0.0598 0.7754 0.1271 0.232 Uiso 1 1 calc R
H1TB H -0.0342 0.8847 0.0891 0.232 Uiso 1 1 calc R
C2T C 0.158(2) 0.9167(16) 0.0735(11) 0.133(7) Uani 1 1 d .
H2TB H 0.1716 0.8915 0.0211 0.200 Uiso 1 1 calc R
H2TA H 0.2358 0.8934 0.1044 0.200 Uiso 1 1 calc R
H2TC H 0.1406 1.0012 0.0638 0.200 Uiso 1 1 calc R
C5T C -0.067(2) 0.797(2) 0.251(2) 0.31(3) Uani 1 1 d .
H5TB H -0.1542 0.8077 0.2300 0.375 Uiso 1 1 calc R
H5TA H -0.0774 0.8048 0.3091 0.375 Uiso 1 1 calc R
C4T C -0.085(3) 1.044(3) 0.286(2) 0.34(3) Uani 1 1 d .
H4TA H -0.1271 1.1225 0.2788 0.509 Uiso 1 1 calc R
H4TC H -0.0009 1.0413 0.3099 0.509 Uiso 1 1 calc R
H4TB H -0.1397 0.9905 0.3232 0.509 Uiso 1 1 calc R

loop_
_atom_site_aniso_label
_atom_site_aniso_U_11
_atom_site_aniso_U_22
_atom_site_aniso_U_33
_atom_site_aniso_U_23
_atom_site_aniso_U_13
_atom_site_aniso_U_12
Tb1 0.0497(2) 0.0652(3) 0.01964(19) -0.01205(15) -0.00815(14) -0.00311(16)
N102 0.039(3) 0.057(3) 0.024(3) -0.016(2) -0.006(2) -0.002(2)
N101 0.041(3) 0.060(4) 0.024(3) -0.014(2) -0.003(2) -0.002(3)
O204 0.050(3) 0.076(4) 0.036(3) -0.021(3) -0.014(2) 0.003(3)
N201 0.056(4) 0.070(4) 0.019(3) -0.002(3) -0.010(3) -0.008(3)
N202 0.044(3) 0.069(4) 0.024(3) -0.013(3) -0.004(2) -0.010(3)
F101 0.036(3) 0.106(5) 0.149(7) -0.071(5) -0.008(3) -0.001(3)
C208 0.055(4) 0.071(5) 0.018(3) -0.003(3) -0.008(3) -0.028(4)
C110 0.044(4) 0.059(4) 0.025(3) -0.010(3) -0.001(3) 0.010(3)
F203 0.046(3) 0.150(7) 0.103(6) 0.045(5) -0.018(3) -0.026(4)
C109 0.043(4) 0.058(4) 0.024(3) -0.014(3) -0.008(3) 0.007(3)
O104 0.052(3) 0.072(3) 0.029(3) -0.014(2) -0.013(2) -0.005(3)
C207 0.047(4) 0.068(5) 0.025(3) -0.007(3) -0.006(3) -0.013(3)
O201 0.072(4) 0.071(4) 0.028(3) -0.017(2) -0.010(3) 0.009(3)
O203 0.056(4) 0.081(4) 0.046(3) -0.025(3) 0.001(3) -0.002(3)
F206 0.244(13) 0.132(7) 0.061(5) -0.061(5) -0.012(6) 0.016(7)
C107 0.039(3) 0.056(4) 0.022(3) -0.009(3) -0.003(3) 0.003(3)
F102 0.105(5) 0.060(3) 0.119(6) -0.033(4) -0.038(4) 0.001(3)
F103 0.094(5) 0.129(6) 0.063(4) -0.049(4) 0.003(3) -0.046(4)
F204 0.208(10) 0.128(6) 0.076(5) -0.042(5) -0.039(6) -0.081(7)
C214 0.043(4) 0.062(4) 0.039(4) -0.018(3) 0.002(3) -0.013(3)
F202 0.067(4) 0.236(10) 0.048(4) 0.049(5) -0.018(3) -0.013(5)
C202 0.053(4) 0.069(5) 0.028(4) -0.006(3) -0.008(3) -0.002(4)
O102 0.144(8) 0.088(5) 0.046(4) -0.015(4) 0.024(5) -0.052(5)
O103 0.065(4) 0.073(4) 0.049(4) -0.014(3) -0.006(3) -0.023(3)
C108 0.036(3) 0.057(4) 0.026(3) -0.017(3) -0.008(3) 0.004(3)
O202 0.098(6) 0.107(6) 0.045(4) -0.026(4) -0.010(4) 0.042(5)
C201 0.067(6) 0.086(6) 0.024(4) -0.009(4) -0.002(4) 0.007(5)
C106 0.037(3) 0.055(4) 0.034(4) -0.019(3) -0.006(3) 0.005(3)
C212 0.069(5) 0.061(5) 0.033(4) -0.016(3) 0.007(4) -0.022(4)
C210 0.087(7) 0.069(5) 0.031(4) -0.019(4) -0.004(4) -0.036(5)
C105 0.043(4) 0.060(5) 0.056(5) -0.024(4) -0.001(3) -0.006(3)
C213 0.052(4) 0.067(5) 0.026(3) -0.015(3) 0.001(3) -0.025(4)
C102 0.058(5) 0.053(4) 0.029(4) -0.014(3) 0.003(3) -0.004(3)
C104 0.042(4) 0.058(4) 0.043(4) -0.023(3) -0.006(3) 0.000(3)
O101 0.086(5) 0.075(4) 0.021(3) -0.009(2) 0.001(3) -0.018(3)
F201 0.228(12) 0.102(6) 0.155(10) -0.012(6) -0.137(9) 0.035(7)
C113 0.041(4) 0.054(4) 0.027(3) -0.008(3) -0.010(3) 0.003(3)
C205 0.065(6) 0.103(8) 0.047(6) 0.014(5) -0.027(5) -0.017(6)
C203 0.051(5) 0.067(5) 0.047(5) 0.004(4) -0.012(4) -0.002(4)
C204 0.048(4) 0.079(6) 0.038(4) 0.009(4) -0.015(3) -0.014(4)
C114 0.042(4) 0.065(5) 0.040(4) -0.020(4) -0.006(3) -0.008(3)
F205 0.310(14) 0.145(7) 0.046(4) -0.051(4) 0.058(6) -0.137(9)
C206 0.057(5) 0.080(6) 0.027(4) 0.006(4) -0.015(3) -0.028(4)
C209 0.074(6) 0.080(6) 0.019(3) -0.007(3) -0.006(3) -0.030(5)
C112 0.050(4) 0.052(4) 0.034(4) -0.009(3) -0.008(3) 0.000(3)
C101 0.084(6) 0.060(5) 0.036(4) -0.017(4) 0.006(4) -0.012(4)
C211 0.128(10) 0.078(7) 0.034(5) -0.022(4) -0.002(5) -0.031(7)
F104 0.088(4) 0.085(4) 0.035(3) 0.000(2) -0.025(3) 0.000(3)
F106 0.120(6) 0.081(4) 0.049(3) 0.015(3) 0.001(3) -0.031(4)
F105 0.167(8) 0.132(6) 0.028(3) -0.006(3) 0.010(4) 0.083(6)
C111 0.057(5) 0.073(5) 0.025(4) -0.006(3) -0.002(3) 0.001(4)
C103 0.049(4) 0.054(4) 0.049(5) -0.018(4) 0.002(3) -0.006(3)
N1T 0.087(7) 0.090(7) 0.084(7) -0.019(5) -0.026(6) -0.006(5)
C3T 0.148(17) 0.132(14) 0.22(2) -0.094(15) -0.112(17) 0.045(12)
C6T 0.164(19) 0.094(11) 0.24(3) -0.033(14) -0.096(18) -0.017(11)
C1T 0.118(16) 0.39(4) 0.063(10) -0.003(17) -0.014(10) -0.05(2)
C2T 0.172(18) 0.130(13) 0.086(11) 0.015(10) 0.006(11) -0.044(13)
C5T 0.143(18) 0.17(2) 0.57(6) 0.18(3) -0.23(3) -0.093(17)
C4T 0.30(4) 0.44(5) 0.35(4) -0.33(4) -0.20(3) 0.28(4)

loop_
_atom_type_symbol
_atom_type_description
_atom_type_scat_dispersion_real
_atom_type_scat_dispersion_imag
_atom_type_scat_source
C C 0.0030 0.0020 'International Tables Vol C Tables 4.2.6.8 and 6.1.1.4'
H H 0.0000 0.0000 'International Tables Vol C Tables 4.2.6.8 and 6.1.1.4'
F F 0.0170 0.0100 'International Tables Vol C Tables 4.2.6.8 and 6.1.1.4'
N N 0.0060 0.0030 'International Tables Vol C Tables 4.2.6.8 and 6.1.1.4'
O O 0.0110 0.0060 'International Tables Vol C Tables 4.2.6.8 and 6.1.1.4'
Tb Tb -0.1720 4.1540 'International Tables Vol C Tables 4.2.6.8 and 6.1.1.4'

loop_
_geom_angle_atom_site_label_1
_geom_angle_atom_site_label_2
_geom_angle_atom_site_label_3
_geom_angle
O201 Tb1 O101 97.5(3)
O201 Tb1 O104 92.8(2)
O101 Tb1 O104 162.2(2)
O201 Tb1 O204 163.6(2)
O101 Tb1 O204 87.7(3)
O104 Tb1 O204 86.4(2)
O201 Tb1 N101 82.2(2)
O101 Tb1 N101 66.6(2)
O104 Tb1 N101 129.6(2)
O204 Tb1 N101 85.7(2)
O201 Tb1 N102 82.3(2)
O101 Tb1 N102 129.3(2)
O104 Tb1 N102 66.43(19)
O204 Tb1 N102 82.3(2)
N101 Tb1 N102 63.2(2)
O201 Tb1 N202 129.5(2)
O101 Tb1 N202 80.4(2)
O104 Tb1 N202 81.9(2)
O204 Tb1 N202 66.6(2)
N101 Tb1 N202 137.7(2)
N102 Tb1 N202 136.9(2)
O201 Tb1 N201 66.5(2)
O101 Tb1 N201 84.4(2)
O104 Tb1 N201 86.4(2)
O204 Tb1 N201 129.7(2)
N101 Tb1 N201 134.0(2)
N102 Tb1 N201 137.6(2)
N202 Tb1 N201 63.1(2)
C113 N102 C108 119.5(6)
C113 N102 Tb1 116.3(4)
C108 N102 Tb1 124.2(5)
C107 N101 C102 119.3(6)
C107 N101 Tb1 123.2(5)
C102 N101 Tb1 117.1(5)
C214 O204 Tb1 125.5(5)
C202 N201 C207 120.1(7)
C202 N201 Tb1 116.1(5)
C207 N201 Tb1 123.5(6)
C213 N202 C208 120.8(7)
C213 N202 Tb1 116.2(5)
C208 N202 Tb1 123.0(6)
N202 C208 C209 120.0(9)
N202 C208 C207 115.6(7)
C209 C208 C207 124.4(7)
C112 C110 C109 119.4(7)
C112 C110 C111 119.4(8)
C109 C110 C111 121.1(7)
C108 C109 C110 118.9(7)
C108 C109 H109 120.5
C110 C109 H109 120.5
C114 O104 Tb1 125.2(5)
N201 C207 C206 121.1(8)
N201 C207 C208 114.4(7)
C206 C207 C208 124.6(7)
C201 O201 Tb1 126.9(5)
N101 C107 C106 121.8(7)
N101 C107 C108 115.0(6)
C106 C107 C108 123.2(6)
O203 C214 O204 126.2(8)
O203 C214 C213 118.2(7)
O204 C214 C213 115.6(7)
N201 C202 C203 121.8(8)
N201 C202 C201 116.1(7)
C203 C202 C201 122.1(8)
N102 C108 C109 121.9(7)
N102 C108 C107 113.4(6)
C109 C108 C107 124.7(6)
O202 C201 O201 126.9(8)
O202 C201 C202 119.0(8)
O201 C201 C202 114.1(8)
C104 C106 C107 117.7(7)
C104 C106 H106 121.2
C107 C106 H106 121.2
C213 C212 C210 117.4(9)
C213 C212 H212 121.3
C210 C212 H212 121.3
C209 C210 C212 120.9(7)
C209 C210 C211 119.6(9)
C212 C210 C211 119.5(10)
F103 C105 F101 108.7(8)
F103 C105 F102 104.6(8)
F101 C105 F102 106.3(8)
F103 C105 C104 112.6(7)
F101 C105 C104 112.6(7)
F102 C105 C104 111.6(7)
N202 C213 C212 121.8(8)
N202 C213 C214 115.9(6)
C212 C213 C214 122.4(8)
N101 C102 C103 122.2(7)
N101 C102 C101 115.2(7)
C103 C102 C101 122.6(8)
C106 C104 C103 121.3(7)
C106 C104 C105 120.3(7)
C103 C104 C105 118.3(8)
C101 O101 Tb1 126.2(5)
N102 C113 C112 121.4(7)
N102 C113 C114 115.6(6)
C112 C113 C114 123.0(7)
F201 C205 F203 112.9(12)
F201 C205 F202 105.2(11)
F203 C205 F202 102.5(9)
F201 C205 C204 113.5(9)
F203 C205 C204 111.7(8)
F202 C205 C204 110.3(10)
C204 C203 C202 117.7(9)
C204 C203 H203 121.2
C202 C203 H203 121.2
C203 C204 C206 120.7(8)
C203 C204 C205 118.9(10)
C206 C204 C205 120.4(9)
O103 C114 O104 126.5(7)
O103 C114 C113 117.7(7)
O104 C114 C113 115.8(7)
C207 C206 C204 118.5(8)
C207 C206 H206 120.7
C204 C206 H206 120.7
C210 C209 C208 119.2(8)
C210 C209 H209 120.4
C208 C209 H209 120.4
C110 C112 C113 118.9(7)
C110 C112 H112 120.5
C113 C112 H112 120.5
O102 C101 O101 126.2(9)
O102 C101 C102 119.4(9)
O101 C101 C102 114.4(8)
F204 C211 F205 108.2(11)
F204 C211 F206 100.6(10)
F205 C211 F206 107.7(12)
F204 C211 C210 113.1(11)
F205 C211 C210 112.1(8)
F206 C211 C210 114.4(10)
F105 C111 F106 109.0(8)
F105 C111 F104 108.2(8)
F106 C111 F104 105.6(7)
F105 C111 C110 110.7(7)
F106 C111 C110 112.5(7)
F104 C111 C110 110.6(7)
C102 C103 C104 117.5(8)
C102 C103 H103 121.3
C104 C103 H103 121.3
C5T N1T C3T 115.9(19)
C5T N1T C1T 109(2)
C3T N1T C1T 107.5(16)
C5T N1T HN1T 108.1
C3T N1T HN1T 108.1
C1T N1T HN1T 108.1
N1T C3T C4T 110.6(19)
N1T C3T H3TB 109.5
C4T C3T H3TB 109.5
N1T C3T H3TA 109.5
C4T C3T H3TA 109.5
H3TB C3T H3TA 108.1
C5T C6T H6TA 109.5
C5T C6T H6TB 109.5
H6TA C6T H6TB 109.5
C5T C6T H6TC 109.5
H6TA C6T H6TC 109.5
H6TB C6T H6TC 109.5
C2T C1T N1T 119(2)
C2T C1T H1TA 107.5
N1T C1T H1TA 107.5
C2T C1T H1TB 107.5
N1T C1T H1TB 107.5
H1TA C1T H1TB 107.0
C1T C2T H2TB 109.5
C1T C2T H2TA 109.5
H2TB C2T H2TA 109.5
C1T C2T H2TC 109.5
H2TB C2T H2TC 109.5
H2TA C2T H2TC 109.5
N1T C5T C6T 116(3)
N1T C5T H5TB 108.2
C6T C5T H5TB 108.2
N1T C5T H5TA 108.2
C6T C5T H5TA 108.2
H5TB C5T H5TA 107.4
C3T C4T H4TA 109.5
C3T C4T H4TC 109.5
H4TA C4T H4TC 109.5
C3T C4T H4TB 109.5
H4TA C4T H4TB 109.5
H4TC C4T H4TB 109.5

loop_
_geom_bond_atom_site_label_1
_geom_bond_atom_site_label_2
_geom_bond_distance
Tb1 O201 2.315(6)
Tb1 O101 2.317(6)
Tb1 O104 2.322(6)
Tb1 O204 2.335(6)
Tb1 N101 2.502(6)
Tb1 N102 2.504(6)
Tb1 N202 2.504(7)
Tb1 N201 2.522(7)
N102 C113 1.345(10)
N102 C108 1.357(8)
N101 C107 1.350(9)
N101 C102 1.351(10)
O204 C214 1.260(9)
N201 C202 1.341(11)
N201 C207 1.348(10)
N202 C213 1.339(11)
N202 C208 1.364(10)
F101 C105 1.317(10)
C208 C209 1.390(11)
C208 C207 1.484(13)
C110 C112 1.388(11)
C110 C109 1.392(11)
C110 C111 1.503(10)
F203 C205 1.315(12)
C109 C108 1.379(10)
C109 H109 0.9300
O104 C114 1.278(10)
C207 C206 1.386(11)
O201 C201 1.286(11)
O203 C214 1.233(10)
F206 C211 1.330(16)
C107 C106 1.389(10)
C107 C108 1.507(11)
F102 C105 1.338(11)
F103 C105 1.309(11)
F204 C211 1.296(15)
C214 C213 1.533(11)
F202 C205 1.332(14)
C202 C203 1.404(11)
C202 C201 1.539(11)
O102 C101 1.211(12)
O103 C114 1.256(10)
O202 C201 1.218(11)
C106 C104 1.372(11)
C106 H106 0.9300
C212 C213 1.385(11)
C212 C210 1.406(13)
C212 H212 0.9300
C210 C209 1.367(15)
C210 C211 1.495(12)
C105 C104 1.523(11)
C102 C103 1.373(11)
C102 C101 1.531(11)
C104 C103 1.397(12)
O101 C101 1.307(11)
F201 C205 1.256(15)
C113 C112 1.398(10)
C113 C114 1.509(10)
C205 C204 1.516(12)
C203 C204 1.373(14)
C203 H203 0.9300
C204 C206 1.394(14)
F205 C211 1.314(13)
C206 H206 0.9300
C209 H209 0.9300
C112 H112 0.9300
F104 C111 1.344(10)
F106 C111 1.335(11)
F105 C111 1.305(10)
C103 H103 0.9300
N1T C5T 1.35(2)
N1T C3T 1.467(19)
N1T C1T 1.52(2)
N1T HN1T 0.9100
C3T C4T 1.59(3)
C3T H3TB 0.9700
C3T H3TA 0.9700
C6T C5T 1.56(3)
C6T H6TA 0.9600
C6T H6TB 0.9600
C6T H6TC 0.9600
C1T C2T 1.50(2)
C1T H1TA 0.9700
C1T H1TB 0.9700
C2T H2TB 0.9600
C2T H2TA 0.9600
C2T H2TC 0.9600
C5T H5TB 0.9700
C5T H5TA 0.9700
C4T H4TA 0.9600
C4T H4TC 0.9600
C4T H4TB 0.9600
